data_1559899
loop_
_publ_author_name
'Khadivjam, Tinasadat'
'Che-Quang, Huy'
'Maris, Thierry'
'Ajoyan, Zvart'
'Howarth, Ashlee J.'
'Wuest, James D.'

_publ_section_title
;
 Modular Construction of Porous Hydrogen-Bonded Molecular Materials from
 Melams
;
_journal_issue 31
_journal_name_full 'Chemistry-A European Journal'
_journal_page_first 7026
_journal_page_last 7040
_journal_paper_doi 10.1002/chem.202000186
_journal_volume 26
_journal_year 2020
_chemical_formula_moiety 'C18 H20 N22, 4(C2 H6 O S)'
_chemical_formula_sum 'C26 H44 N22 O4 S4'
_chemical_formula_weight 857.07
_chemical_name_systematic
;
N2,N2'-(1,3-phenylene)bis[N2-(4,6-diamino-1,3,5-triazin-2-yl)
-1,3,5-triazine-2,4,6-triamine] dimethyl sulfoxide solvate

;
_space_group_crystal_system orthorhombic
_space_group_IT_number 61
_space_group_name_Hall '-P 2ac 2ab'
_space_group_name_H-M_alt 'P b c a'
_atom_sites_solution_hydrogens geom
_atom_sites_solution_primary dual
_audit_creation_date 2019-10-03
_audit_creation_method
;
Olex2 1.2
(compiled 2018.05.29 svn.r3508 for OlexSys, GUI svn.r5506)
;
_cell_angle_alpha 90
_cell_angle_beta 90
_cell_angle_gamma 90
_cell_formula_units_Z 8
_cell_length_a 16.7736(4)
_cell_length_b 21.5283(5)
_cell_length_c 22.2754(5)
_cell_measurement_reflns_used 9746
_cell_measurement_temperature 150
_cell_measurement_theta_max 58.554
_cell_measurement_theta_min 3.454
_cell_volume 8043.8(3)
_computing_cell_refinement
;
SAINT (2013) V8.38A; Integration Software for Single Crystal Data. 
Bruker AXS Inc., Madison, WI 53719-1173.'
;
_computing_data_collection
;
APEX 2 (2013) Bruker AXS Inc., Madison, WI 53719-1173.
;
_computing_data_reduction
;
SAINT (2013) V8.38A; Integration Software for Single Crystal Data. 
Bruker AXS Inc., Madison, WI 53719-1173.'
;
_computing_molecular_graphics 'Olex2 (Dolomanov et al., 2009)'
_computing_publication_material 'Olex2 (Dolomanov et al., 2009)'
_computing_structure_refinement 'XL (Sheldrick, 2008)'
_computing_structure_solution 'XT (Sheldrick, 2015)'
_diffrn_ambient_temperature 150
_diffrn_detector 'CMOS Area detector'
_diffrn_detector_area_resol_mean 10.24
_diffrn_detector_type 'Bruker Photon 100 CMOS Detector'
_diffrn_measured_fraction_theta_full 1.000
_diffrn_measured_fraction_theta_max 0.992
_diffrn_measurement_device 'k-geometry diffractometer'
_diffrn_measurement_device_type 'Bruker Venture Metaljet'
_diffrn_measurement_method '\w and \f scans'
_diffrn_radiation_collimation 'Focusing mirrors'
_diffrn_radiation_monochromator 'Helios MX Mirror Optics'
_diffrn_radiation_probe x-ray
_diffrn_radiation_type GaK\a
_diffrn_radiation_wavelength 1.34139
_diffrn_reflns_av_R_equivalents 0.0276
_diffrn_reflns_av_unetI/netI 0.0189
_diffrn_reflns_Laue_measured_fraction_full 1.000
_diffrn_reflns_Laue_measured_fraction_max 0.992
_diffrn_reflns_limit_h_max 20
_diffrn_reflns_limit_h_min -21
_diffrn_reflns_limit_k_max 26
_diffrn_reflns_limit_k_min -27
_diffrn_reflns_limit_l_max 28
_diffrn_reflns_limit_l_min -27
_diffrn_reflns_number 101158
_diffrn_reflns_point_group_measured_fraction_full 1.000
_diffrn_reflns_point_group_measured_fraction_max 0.992
_diffrn_reflns_theta_full 53.594
_diffrn_reflns_theta_max 58.768
_diffrn_reflns_theta_min 3.380
_diffrn_source 'Metal Jet'
_diffrn_source_target Ga
_diffrn_source_type 'Gallium Liquid Metal Jet Source'
_exptl_absorpt_coefficient_mu 1.778
_exptl_absorpt_correction_T_max 0.7515
_exptl_absorpt_correction_T_min 0.6680
_exptl_absorpt_correction_type multi-scan
_exptl_absorpt_process_details
'SADABS-2016/2 (Bruker,2016/2) was used for absorption correction. wR2(int) was 0.1108 before and 0.0637 after correction. The Ratio of minimum to maximum transmission is 0.8889. The \l/2 correction factor is Not present.'
_exptl_crystal_colour 'clear light colourless'
_exptl_crystal_colour_lustre clear
_exptl_crystal_colour_modifier light
_exptl_crystal_colour_primary colourless
_exptl_crystal_density_diffrn 1.415
_exptl_crystal_description Block
_exptl_crystal_F_000 3600
_exptl_crystal_size_max 0.14
_exptl_crystal_size_mid 0.12
_exptl_crystal_size_min 0.08
_refine_diff_density_max 1.089
_refine_diff_density_min -1.095
_refine_diff_density_rms 0.093
_refine_ls_extinction_coef .
_refine_ls_extinction_method none
_refine_ls_goodness_of_fit_ref 1.038
_refine_ls_hydrogen_treatment constr
_refine_ls_matrix_type full
_refine_ls_number_parameters 556
_refine_ls_number_reflns 8659
_refine_ls_number_restraints 99
_refine_ls_restrained_S_all 1.097
_refine_ls_R_factor_all 0.0716
_refine_ls_R_factor_gt 0.0658
_refine_ls_shift/su_max 0.001
_refine_ls_shift/su_mean 0.000
_refine_ls_structure_factor_coef Fsqd
_refine_ls_weighting_details 'w=1/[\s^2^(Fo^2^)+(0.1194P)^2^+12.6728P] where P=(Fo^2^+2Fc^2^)/3'
_refine_ls_weighting_scheme calc
_refine_ls_wR_factor_gt 0.1926
_refine_ls_wR_factor_ref 0.1973
_reflns_Friedel_coverage 0.000
_reflns_Friedel_fraction_full .
_reflns_Friedel_fraction_max .
_reflns_number_gt 7595
_reflns_number_total 8659
_reflns_threshold_expression 'I > 2\s(I)'
_cod_data_source_file melam_7-4-dmso_jw2138.cif
_cod_data_source_block jw2138
_cod_database_code 1559899

loop_
_space_group_symop_id
_space_group_symop_operation_xyz
1 'x, y, z'
2 '-x+1/2, -y, z+1/2'
3 '-x, y+1/2, -z+1/2'
4 'x+1/2, -y+1/2, -z'
5 '-x, -y, -z'
6 'x-1/2, y, -z-1/2'
7 'x, -y-1/2, z-1/2'
8 '-x-1/2, y-1/2, z'

loop_
_atom_site_label
_atom_site_type_symbol
_atom_site_fract_x
_atom_site_fract_y
_atom_site_fract_z
_atom_site_U_iso_or_equiv
_atom_site_adp_type
_atom_site_occupancy
_atom_site_site_symmetry_order
_atom_site_calc_flag
_atom_site_refinement_flags_posn
_atom_site_refinement_flags_adp
_atom_site_refinement_flags_occupancy
_atom_site_disorder_assembly
_atom_site_disorder_group
N1 N 0.69579(10) 0.43106(8) 0.69662(8) 0.0146(4) Uani 1 1 d . . . . .
N2 N 0.58438(11) 0.44650(9) 0.63730(9) 0.0200(4) Uani 1 1 d . . . . .
N3 N 0.60010(12) 0.49610(10) 0.54147(10) 0.0267(5) Uani 1 1 d . . . . .
N4 N 0.71214(11) 0.48415(9) 0.60713(9) 0.0186(4) Uani 1 1 d . . . . .
N5 N 0.48021(14) 0.45647(15) 0.57118(13) 0.0487(8) Uani 1 1 d . . . . .
H5A H 0.460143 0.469023 0.536751 0.058 Uiso 1 1 calc R . . . .
H5B H 0.449660 0.437281 0.597403 0.058 Uiso 1 1 calc R . . . .
N6 N 0.72205(13) 0.53726(11) 0.51794(10) 0.0301(5) Uani 1 1 d . . . . .
H6A H 0.701223 0.551251 0.484296 0.036 Uiso 1 1 calc R . . . .
H6B H 0.772566 0.544290 0.526138 0.036 Uiso 1 1 calc R . . . .
N7 N 0.77268(10) 0.51555(8) 0.72608(9) 0.0167(4) Uani 1 1 d . . . . .
N8 N 0.90591(11) 0.49899(9) 0.76238(9) 0.0183(4) Uani 1 1 d . . . . .
N9 N 0.82299(10) 0.41265(8) 0.73450(8) 0.0146(4) Uani 1 1 d . . . . .
N10 N 0.85454(12) 0.59714(9) 0.75115(11) 0.0269(5) Uani 1 1 d . . . . .
H10A H 0.899819 0.612350 0.764652 0.032 Uiso 1 1 calc R . . . .
H10B H 0.815581 0.622371 0.740889 0.032 Uiso 1 1 calc R . . . .
N11 N 0.94766(11) 0.39840(9) 0.77520(9) 0.0206(4) Uani 1 1 d . . . . .
H11A H 0.993114 0.412656 0.789319 0.025 Uiso 1 1 calc R . . . .
H11B H 0.939609 0.358094 0.772642 0.025 Uiso 1 1 calc R . . . .
N12 N 0.55287(10) 0.23412(8) 0.70366(9) 0.0185(4) Uani 1 1 d . . . . .
N13 N 0.66917(11) 0.20173(9) 0.65639(9) 0.0184(4) Uani 1 1 d . . . . .
N14 N 0.65871(13) 0.14163(12) 0.56659(10) 0.0304(5) Uani 1 1 d . . . . .
N15 N 0.54148(12) 0.18178(10) 0.61394(10) 0.0251(4) Uani 1 1 d . . . . .
N16 N 0.77948(13) 0.16081(11) 0.60977(11) 0.0326(5) Uani 1 1 d . . . . .
H16A H 0.802360 0.139573 0.580742 0.039 Uiso 1 1 calc R . . . .
H16B H 0.808748 0.177530 0.638303 0.039 Uiso 1 1 calc R . . . .
N17 N 0.53530(14) 0.13043(14) 0.52418(12) 0.0426(6) Uani 1 1 d . . . . .
H17A H 0.557685 0.110495 0.494087 0.051 Uiso 1 1 calc R . . . .
H17B H 0.483391 0.136320 0.524573 0.051 Uiso 1 1 calc R . . . .
N18 N 0.47574(11) 0.15089(8) 0.73517(9) 0.0193(4) Uani 1 1 d . . . . .
N19 N 0.34011(11) 0.16799(9) 0.76368(9) 0.0205(4) Uani 1 1 d . . . . .
N20 N 0.42243(11) 0.25357(8) 0.73291(9) 0.0178(4) Uani 1 1 d . . . . .
N21 N 0.39613(12) 0.07112(9) 0.76846(11) 0.0275(5) Uani 1 1 d . . . . .
H21A H 0.350544 0.056941 0.782411 0.033 Uiso 1 1 calc R . . . .
H21B H 0.436617 0.045658 0.763376 0.033 Uiso 1 1 calc R . . . .
N22 N 0.29365(11) 0.26805(9) 0.76505(10) 0.0252(5) Uani 1 1 d . . . . .
H22A H 0.247845 0.253773 0.778497 0.030 Uiso 1 1 calc R . . . .
H22B H 0.300020 0.308155 0.759103 0.030 Uiso 1 1 calc R . . . .
C1 C 0.62454(11) 0.33211(9) 0.70034(10) 0.0141(4) Uani 1 1 d . . . . .
H1 H 0.627766 0.328974 0.657872 0.017 Uiso 1 1 calc R . . . .
C2 C 0.65682(12) 0.38303(9) 0.72990(10) 0.0146(4) Uani 1 1 d . . . . .
C3 C 0.65162(14) 0.38803(11) 0.79194(11) 0.0216(5) Uani 1 1 d . . . . .
H3 H 0.673789 0.422913 0.812033 0.026 Uiso 1 1 calc R . . . .
C4 C 0.61362(15) 0.34142(12) 0.82434(11) 0.0272(5) Uani 1 1 d . . . . .
H4 H 0.609218 0.344928 0.866720 0.033 Uiso 1 1 calc R . . . .
C5 C 0.58214(14) 0.29001(11) 0.79558(11) 0.0236(5) Uani 1 1 d . . . . .
H5 H 0.557152 0.257952 0.818056 0.028 Uiso 1 1 calc R . . . .
C6 C 0.58748(12) 0.28580(10) 0.73363(10) 0.0159(4) Uani 1 1 d . . . . .
C7 C 0.66250(12) 0.45561(9) 0.64453(10) 0.0155(4) Uani 1 1 d . . . . .
C8 C 0.55692(14) 0.46651(12) 0.58361(12) 0.0259(5) Uani 1 1 d . . . . .
C9 C 0.67693(14) 0.50531(11) 0.55659(11) 0.0209(5) Uani 1 1 d . . . . .
C10 C 0.76867(12) 0.45455(9) 0.71985(9) 0.0135(4) Uani 1 1 d . . . . .
C11 C 0.89103(12) 0.43784(10) 0.75768(10) 0.0156(4) Uani 1 1 d . . . . .
C12 C 0.84495(13) 0.53567(10) 0.74622(10) 0.0174(4) Uani 1 1 d . . . . .
C13 C 0.58993(13) 0.20407(10) 0.65548(10) 0.0173(4) Uani 1 1 d . . . . .
C14 C 0.57979(15) 0.15158(13) 0.56891(12) 0.0277(5) Uani 1 1 d . . . . .
C15 C 0.69984(14) 0.16770(11) 0.61054(11) 0.0232(5) Uani 1 1 d . . . . .
C16 C 0.47868(12) 0.21158(10) 0.72439(10) 0.0171(4) Uani 1 1 d . . . . .
C17 C 0.35329(13) 0.22899(10) 0.75372(11) 0.0184(4) Uani 1 1 d . . . . .
C18 C 0.40390(13) 0.13145(10) 0.75498(11) 0.0193(4) Uani 1 1 d . . . . .
S1A S 0.31756(6) 0.33946(4) 0.61370(4) 0.0399(2) Uani 0.8404(18) 1 d . . P A 1
S2A S 0.3417(3) 0.3385(2) 0.55398(19) 0.0399(2) Uani 0.1596(18) 1 d D . P A 2
O1A O 0.32744(14) 0.40327(12) 0.59539(12) 0.0531(6) Uani 1 1 d D . . . .
C1A C 0.4086(3) 0.3012(2) 0.5898(2) 0.0713(13) Uani 1 1 d D . . . .
H1AA H 0.406315 0.257166 0.600767 0.107 Uiso 0.8404(18) 1 calc R . P A 1
H1AB H 0.414133 0.305055 0.546134 0.107 Uiso 0.8404(18) 1 calc R . P A 1
H1AC H 0.454381 0.320743 0.609483 0.107 Uiso 0.8404(18) 1 calc R . P A 1
H1AD H 0.459863 0.322542 0.585527 0.107 Uiso 0.1596(18) 1 calc R . P A 2
H1AE H 0.394065 0.299055 0.632339 0.107 Uiso 0.1596(18) 1 calc R . P A 2
H1AF H 0.412870 0.259066 0.573455 0.107 Uiso 0.1596(18) 1 calc R . P A 2
C2A C 0.2517(3) 0.3055(3) 0.5586(2) 0.0910(17) Uani 1 1 d D . . . .
H2AA H 0.242472 0.261772 0.568516 0.136 Uiso 0.8404(18) 1 calc R . P A 1
H2AB H 0.200846 0.327883 0.558689 0.136 Uiso 0.8404(18) 1 calc R . P A 1
H2AC H 0.276183 0.308535 0.518771 0.136 Uiso 0.8404(18) 1 calc R . P A 1
H2AD H 0.213124 0.330320 0.535912 0.136 Uiso 0.1596(18) 1 calc R . P A 2
H2AE H 0.254084 0.263470 0.541907 0.136 Uiso 0.1596(18) 1 calc R . P A 2
H2AF H 0.235279 0.303459 0.600791 0.136 Uiso 0.1596(18) 1 calc R . P A 2
S1B S 0.34307(12) 0.13043(8) 0.45351(9) 0.0719(7) Uani 0.611(3) 1 d . . P B 1
S2B S 0.35302(16) 0.19491(14) 0.45639(12) 0.0612(9) Uani 0.389(3) 1 d . . P B 2
O1B O 0.36807(16) 0.16054(15) 0.50943(12) 0.0630(8) Uani 1 1 d . . . . .
C1B C 0.2638(4) 0.1758(3) 0.4243(3) 0.099(2) Uani 1 1 d . . . . .
H1BA H 0.244917 0.157410 0.386622 0.149 Uiso 0.611(3) 1 calc R . P B 1
H1BB H 0.219942 0.176934 0.453343 0.149 Uiso 0.611(3) 1 calc R . P B 1
H1BC H 0.282652 0.218179 0.416701 0.149 Uiso 0.611(3) 1 calc R . P B 1
H1BD H 0.255895 0.200631 0.387867 0.149 Uiso 0.389(3) 1 calc R . P B 2
H1BE H 0.263736 0.131594 0.413844 0.149 Uiso 0.389(3) 1 calc R . P B 2
H1BF H 0.220513 0.184284 0.452690 0.149 Uiso 0.389(3) 1 calc R . P B 2
C2B C 0.4114(4) 0.1543(6) 0.3968(3) 0.164(5) Uani 1 1 d . . . . .
H2BA H 0.396653 0.135098 0.358519 0.247 Uiso 0.611(3) 1 calc R . P B 1
H2BB H 0.409638 0.199636 0.392803 0.247 Uiso 0.611(3) 1 calc R . P B 1
H2BC H 0.465397 0.141392 0.407964 0.247 Uiso 0.611(3) 1 calc R . P B 1
H2BD H 0.403811 0.175700 0.358402 0.247 Uiso 0.389(3) 1 calc R . P B 2
H2BE H 0.468055 0.154666 0.407473 0.247 Uiso 0.389(3) 1 calc R . P B 2
H2BF H 0.392883 0.111295 0.393321 0.247 Uiso 0.389(3) 1 calc R . P B 2
S1C S 0.58546(10) -0.01086(5) 0.43012(4) 0.0768(4) Uani 1 1 d . . . . .
O1C O 0.60494(19) 0.05650(12) 0.43135(12) 0.0597(7) Uani 1 1 d . . . . .
C1C C 0.5111(5) -0.0194(3) 0.3729(2) 0.107(2) Uani 1 1 d . . . . .
H1CA H 0.495593 -0.063154 0.369792 0.161 Uiso 1 1 calc R . . . .
H1CB H 0.464352 0.005697 0.383213 0.161 Uiso 1 1 calc R . . . .
H1CC H 0.532823 -0.005372 0.334340 0.161 Uiso 1 1 calc R . . . .
C2C C 0.6687(5) -0.0476(3) 0.3909(2) 0.118(3) Uani 1 1 d . . . . .
H2CA H 0.659618 -0.092479 0.388499 0.177 Uiso 1 1 calc R . . . .
H2CB H 0.672983 -0.030395 0.350290 0.177 Uiso 1 1 calc R . . . .
H2CC H 0.718297 -0.039574 0.412887 0.177 Uiso 1 1 calc R . . . .
S1D S 0.98961(10) 0.15571(8) 0.57296(6) 0.0694(5) Uani 0.758(3) 1 d D U P C 1
O1D O 0.9586(3) 0.2019(3) 0.6285(2) 0.0941(16) Uani 0.758(3) 1 d D U P C 1
C1D C 1.0533(5) 0.1085(3) 0.6005(3) 0.105(2) Uani 0.758(3) 1 d D U P C 1
H1DA H 1.072673 0.080737 0.568888 0.157 Uiso 0.758(3) 1 calc R . P C 1
H1DB H 1.098208 0.131953 0.617278 0.157 Uiso 0.758(3) 1 calc R . P C 1
H1DC H 1.028156 0.083958 0.632355 0.157 Uiso 0.758(3) 1 calc R . P C 1
C2D C 1.0507(5) 0.1995(4) 0.5309(4) 0.100(2) Uani 0.758(3) 1 d D U P C 1
H2DA H 1.019636 0.231656 0.510408 0.151 Uiso 0.758(3) 1 calc R . P C 1
H2DB H 1.090740 0.219063 0.556738 0.151 Uiso 0.758(3) 1 calc R . P C 1
H2DC H 1.077300 0.173223 0.501094 0.151 Uiso 0.758(3) 1 calc R . P C 1
S1E S 1.0824(4) 0.1637(4) 0.5490(3) 0.0945(11) Uani 0.242(3) 1 d D U P C 2
O1E O 1.0102(13) 0.1675(11) 0.6111(9) 0.138(5) Uani 0.242(3) 1 d D U P C 2
C1E C 1.1464(13) 0.1180(10) 0.5724(10) 0.096(6) Uani 0.242(3) 1 d D U P C 2
H1EA H 1.129055 0.075279 0.564852 0.144 Uiso 0.242(3) 1 calc R . P C 2
H1EB H 1.196885 0.125705 0.551530 0.144 Uiso 0.242(3) 1 calc R . P C 2
H1EC H 1.153824 0.124204 0.615623 0.144 Uiso 0.242(3) 1 calc R . P C 2
C2E C 1.1011(16) 0.2327(9) 0.5576(13) 0.118(6) Uani 0.242(3) 1 d D U P C 2
H2EA H 1.057267 0.257708 0.541495 0.177 Uiso 0.242(3) 1 calc R . P C 2
H2EB H 1.107486 0.241494 0.600536 0.177 Uiso 0.242(3) 1 calc R . P C 2
H2EC H 1.150546 0.242995 0.536443 0.177 Uiso 0.242(3) 1 calc R . P C 2

loop_
_atom_site_aniso_label
_atom_site_aniso_U_11
_atom_site_aniso_U_22
_atom_site_aniso_U_33
_atom_site_aniso_U_23
_atom_site_aniso_U_13
_atom_site_aniso_U_12
N1 0.0089(8) 0.0123(8) 0.0226(9) 0.0026(7) -0.0037(7) -0.0023(6)
N2 0.0102(8) 0.0219(9) 0.0278(10) 0.0071(8) -0.0046(7) -0.0025(7)
N3 0.0196(10) 0.0323(11) 0.0284(11) 0.0107(9) -0.0083(8) -0.0067(8)
N4 0.0122(8) 0.0199(9) 0.0237(10) 0.0025(7) -0.0027(7) -0.0024(7)
N5 0.0196(11) 0.079(2) 0.0476(15) 0.0381(14) -0.0178(10) -0.0181(12)
N6 0.0228(10) 0.0414(13) 0.0262(11) 0.0112(9) -0.0051(8) -0.0116(9)
N7 0.0120(8) 0.0117(8) 0.0263(9) 0.0015(7) -0.0033(7) 0.0000(6)
N8 0.0130(9) 0.0135(9) 0.0284(10) 0.0009(7) -0.0050(7) -0.0024(7)
N9 0.0106(8) 0.0119(8) 0.0214(9) -0.0006(6) -0.0027(7) 0.0004(6)
N10 0.0209(10) 0.0126(9) 0.0473(13) 0.0024(9) -0.0139(9) -0.0026(7)
N11 0.0113(8) 0.0145(9) 0.0360(11) -0.0017(8) -0.0071(8) 0.0015(7)
N12 0.0109(8) 0.0121(8) 0.0326(10) -0.0029(7) 0.0058(7) -0.0025(7)
N13 0.0126(9) 0.0162(9) 0.0265(10) -0.0036(7) 0.0024(7) 0.0004(7)
N14 0.0216(10) 0.0402(13) 0.0295(11) -0.0132(10) 0.0006(8) 0.0015(9)
N15 0.0148(9) 0.0279(10) 0.0324(11) -0.0037(9) -0.0008(8) -0.0004(8)
N16 0.0160(10) 0.0444(13) 0.0374(12) -0.0188(10) 0.0028(9) 0.0049(9)
N17 0.0239(11) 0.0648(18) 0.0391(13) -0.0203(12) -0.0047(10) 0.0004(11)
N18 0.0136(9) 0.0115(8) 0.0329(11) 0.0004(7) 0.0036(7) 0.0000(7)
N19 0.0137(9) 0.0141(9) 0.0339(11) 0.0034(7) 0.0051(8) -0.0004(7)
N20 0.0107(8) 0.0116(8) 0.0311(10) 0.0025(7) 0.0045(7) 0.0010(7)
N21 0.0189(10) 0.0129(9) 0.0506(14) 0.0047(8) 0.0089(9) -0.0010(7)
N22 0.0125(9) 0.0156(9) 0.0477(13) 0.0049(8) 0.0107(8) 0.0026(7)
C1 0.0084(9) 0.0117(9) 0.0223(10) 0.0002(8) 0.0005(7) 0.0021(7)
C2 0.0079(9) 0.0123(9) 0.0235(11) 0.0026(8) -0.0010(7) 0.0005(7)
C3 0.0196(11) 0.0225(11) 0.0228(11) -0.0034(9) -0.0002(9) -0.0047(9)
C4 0.0278(13) 0.0332(13) 0.0206(11) 0.0004(10) 0.0032(9) -0.0071(10)
C5 0.0192(11) 0.0249(11) 0.0268(12) 0.0056(9) 0.0040(9) -0.0045(9)
C6 0.0081(9) 0.0121(9) 0.0275(11) 0.0009(8) 0.0013(8) 0.0013(7)
C7 0.0139(10) 0.0100(9) 0.0226(10) -0.0005(8) -0.0020(8) 0.0002(7)
C8 0.0171(11) 0.0281(12) 0.0325(13) 0.0098(10) -0.0072(9) -0.0035(9)
C9 0.0192(11) 0.0189(10) 0.0245(11) 0.0016(9) -0.0025(9) -0.0035(8)
C10 0.0098(9) 0.0129(9) 0.0177(9) 0.0010(7) -0.0006(7) -0.0016(7)
C11 0.0111(9) 0.0157(10) 0.0200(10) 0.0007(8) -0.0002(8) -0.0012(8)
C12 0.0140(10) 0.0145(10) 0.0238(11) 0.0017(8) -0.0024(8) -0.0025(8)
C13 0.0139(10) 0.0115(9) 0.0266(11) 0.0023(8) 0.0023(8) -0.0017(7)
C14 0.0216(12) 0.0319(13) 0.0295(13) -0.0045(10) -0.0014(10) -0.0003(10)
C15 0.0179(11) 0.0252(11) 0.0264(12) -0.0047(9) 0.0020(9) 0.0006(9)
C16 0.0113(9) 0.0144(10) 0.0256(11) -0.0007(8) 0.0029(8) -0.0014(8)
C17 0.0126(10) 0.0145(10) 0.0282(11) 0.0029(8) 0.0023(8) -0.0005(8)
C18 0.0143(10) 0.0141(10) 0.0296(12) 0.0002(9) 0.0015(8) -0.0011(8)
S1A 0.0419(5) 0.0462(5) 0.0318(4) 0.0089(3) -0.0010(3) -0.0062(4)
S2A 0.0419(5) 0.0462(5) 0.0318(4) 0.0089(3) -0.0010(3) -0.0062(4)
O1A 0.0352(12) 0.0620(15) 0.0621(15) 0.0293(13) -0.0054(10) -0.0021(11)
C1A 0.096(3) 0.066(3) 0.052(2) -0.006(2) -0.015(2) 0.024(2)
C2A 0.094(4) 0.118(5) 0.061(3) -0.018(3) -0.012(3) -0.040(3)
S1B 0.0790(12) 0.0540(10) 0.0828(13) -0.0131(8) -0.0485(10) 0.0097(8)
S2B 0.0535(15) 0.0694(17) 0.0605(15) 0.0049(12) -0.0197(11) -0.0061(12)
O1B 0.0494(15) 0.088(2) 0.0514(15) -0.0021(14) -0.0174(12) 0.0147(14)
C1B 0.095(4) 0.101(4) 0.102(4) 0.015(3) -0.062(3) -0.002(3)
C2B 0.075(4) 0.365(15) 0.054(3) -0.024(5) -0.009(3) 0.000(6)
S1C 0.1462(12) 0.0450(5) 0.0394(5) -0.0009(4) -0.0073(6) -0.0195(6)
O1C 0.089(2) 0.0457(14) 0.0449(14) -0.0099(11) 0.0033(13) -0.0113(13)
C1C 0.165(6) 0.094(4) 0.062(3) -0.005(3) -0.018(4) -0.060(4)
C2C 0.231(9) 0.063(3) 0.059(3) -0.006(2) -0.007(4) 0.040(4)
S1D 0.0771(10) 0.0833(10) 0.0480(8) -0.0066(6) -0.0066(6) -0.0338(8)
O1D 0.087(3) 0.114(4) 0.081(3) -0.014(3) -0.004(3) -0.032(3)
C1D 0.149(7) 0.095(5) 0.070(4) -0.009(4) -0.017(4) -0.027(5)
C2D 0.109(6) 0.098(5) 0.094(5) 0.032(4) -0.017(4) -0.022(5)
S1E 0.092(2) 0.111(2) 0.0811(19) -0.0002(19) -0.0011(18) -0.0160(19)
O1E 0.169(10) 0.151(10) 0.094(9) -0.025(9) -0.024(9) -0.026(9)
C1E 0.108(12) 0.112(12) 0.068(10) 0.001(10) 0.032(9) -0.015(11)
C2E 0.096(12) 0.155(14) 0.103(12) 0.017(12) -0.004(11) -0.020(12)

loop_
_atom_type_symbol
_atom_type_description
_atom_type_scat_dispersion_real
_atom_type_scat_dispersion_imag
_atom_type_scat_source
C C 0.0137 0.0067 'International Tables Vol C Tables 4.2.6.8 and 6.1.1.4'
H H 0.0000 0.0000 'International Tables Vol C Tables 4.2.6.8 and 6.1.1.4'
N N 0.0241 0.0134 'International Tables Vol C Tables 4.2.6.8 and 6.1.1.4'
O O 0.0389 0.0241 'International Tables Vol C Tables 4.2.6.8 and 6.1.1.4'
S S 0.2925 0.4295 'International Tables Vol C Tables 4.2.6.8 and 6.1.1.4'

loop_
_geom_angle_atom_site_label_1
_geom_angle_atom_site_label_2
_geom_angle_atom_site_label_3
_geom_angle
_geom_angle_site_symmetry_1
_geom_angle_site_symmetry_3
C7 N1 C2 121.54(17) . .
C7 N1 C10 120.92(17) . .
C10 N1 C2 117.50(17) . .
C7 N2 C8 113.2(2) . .
C8 N3 C9 114.2(2) . .
C7 N4 C9 113.87(19) . .
H5A N5 H5B 120.0 . .
C8 N5 H5A 120.0 . .
C8 N5 H5B 120.0 . .
H6A N6 H6B 120.0 . .
C9 N6 H6A 120.0 . .
C9 N6 H6B 120.0 . .
C10 N7 C12 113.28(18) . .
C12 N8 C11 114.47(18) . .
C10 N9 C11 113.47(17) . .
H10A N10 H10B 120.0 . .
C12 N10 H10A 120.0 . .
C12 N10 H10B 120.0 . .
H11A N11 H11B 120.0 . .
C11 N11 H11A 120.0 . .
C11 N11 H11B 120.0 . .
C13 N12 C6 122.74(17) . .
C13 N12 C16 118.90(18) . .
C16 N12 C6 118.35(18) . .
C13 N13 C15 112.8(2) . .
C15 N14 C14 114.7(2) . .
C13 N15 C14 113.6(2) . .
H16A N16 H16B 120.0 . .
C15 N16 H16A 120.0 . .
C15 N16 H16B 120.0 . .
H17A N17 H17B 120.0 . .
C14 N17 H17A 120.0 . .
C14 N17 H17B 120.0 . .
C16 N18 C18 113.39(19) . .
C18 N19 C17 114.57(19) . .
C16 N20 C17 113.13(18) . .
H21A N21 H21B 120.0 . .
C18 N21 H21A 120.0 . .
C18 N21 H21B 120.0 . .
H22A N22 H22B 120.0 . .
C17 N22 H22A 120.0 . .
C17 N22 H22B 120.0 . .
C2 C1 H1 120.4 . .
C2 C1 C6 119.2(2) . .
C6 C1 H1 120.4 . .
C1 C2 N1 120.20(19) . .
C1 C2 C3 120.6(2) . .
C3 C2 N1 119.23(19) . .
C2 C3 H3 120.4 . .
C2 C3 C4 119.3(2) . .
C4 C3 H3 120.4 . .
C3 C4 H4 119.6 . .
C5 C4 C3 120.8(2) . .
C5 C4 H4 119.6 . .
C4 C5 H5 120.4 . .
C4 C5 C6 119.3(2) . .
C6 C5 H5 120.4 . .
C1 C6 N12 119.6(2) . .
C5 C6 N12 119.5(2) . .
C5 C6 C1 120.9(2) . .
N2 C7 N1 116.02(19) . .
N4 C7 N1 116.55(18) . .
N4 C7 N2 127.4(2) . .
N3 C8 N2 125.8(2) . .
N5 C8 N2 117.4(2) . .
N5 C8 N3 116.8(2) . .
N3 C9 N4 125.3(2) . .
N6 C9 N3 117.2(2) . .
N6 C9 N4 117.6(2) . .
N7 C10 N1 115.81(18) . .
N7 C10 N9 128.05(19) . .
N9 C10 N1 116.09(18) . .
N8 C11 N9 125.02(19) . .
N11 C11 N8 117.97(19) . .
N11 C11 N9 116.98(19) . .
N8 C12 N7 125.40(19) . .
N10 C12 N7 116.63(19) . .
N10 C12 N8 118.0(2) . .
N13 C13 N12 116.7(2) . .
N15 C13 N12 115.59(19) . .
N15 C13 N13 127.7(2) . .
N14 C14 N15 124.9(2) . .
N17 C14 N14 118.1(2) . .
N17 C14 N15 117.0(2) . .
N14 C15 N13 126.0(2) . .
N14 C15 N16 117.5(2) . .
N16 C15 N13 116.5(2) . .
N18 C16 N12 115.41(19) . .
N20 C16 N12 116.18(19) . .
N20 C16 N18 128.4(2) . .
N19 C17 N20 125.2(2) . .
N22 C17 N19 117.4(2) . .
N22 C17 N20 117.44(19) . .
N19 C18 N18 125.3(2) . .
N21 C18 N18 117.4(2) . .
N21 C18 N19 117.3(2) . .
O1A S1A C1A 104.6(2) . .
O1A S1A C2A 105.3(2) . .
C2A S1A C1A 97.5(3) . .
C1A S2A O1A 104.0(3) . .
C1A S2A C2A 112.9(4) . .
C2A S2A O1A 100.9(3) . .
S1A C1A H1AA 109.5 . .
S1A C1A H1AB 109.5 . .
S1A C1A H1AC 109.5 . .
S2A C1A H1AD 109.5 . .
S2A C1A H1AE 109.5 . .
S2A C1A H1AF 109.5 . .
H1AA C1A H1AB 109.5 . .
H1AA C1A H1AC 109.5 . .
H1AB C1A H1AC 109.5 . .
H1AD C1A H1AE 109.5 . .
H1AD C1A H1AF 109.5 . .
H1AE C1A H1AF 109.5 . .
S1A C2A H2AA 109.5 . .
S1A C2A H2AB 109.5 . .
S1A C2A H2AC 109.5 . .
S2A C2A H2AD 109.5 . .
S2A C2A H2AE 109.5 . .
S2A C2A H2AF 109.5 . .
H2AA C2A H2AB 109.5 . .
H2AA C2A H2AC 109.5 . .
H2AB C2A H2AC 109.5 . .
H2AD C2A H2AE 109.5 . .
H2AD C2A H2AF 109.5 . .
H2AE C2A H2AF 109.5 . .
O1B S1B C1B 106.4(3) . .
O1B S1B C2B 106.9(3) . .
C1B S1B C2B 93.6(4) . .
O1B S2B C1B 112.3(3) . .
O1B S2B C2B 104.8(4) . .
C1B S2B C2B 92.8(3) . .
S1B C1B H1BA 109.5 . .
S1B C1B H1BB 109.5 . .
S1B C1B H1BC 109.5 . .
S2B C1B H1BD 109.5 . .
S2B C1B H1BE 109.5 . .
S2B C1B H1BF 109.5 . .
H1BA C1B H1BB 109.5 . .
H1BA C1B H1BC 109.5 . .
H1BB C1B H1BC 109.5 . .
H1BD C1B H1BE 109.5 . .
H1BD C1B H1BF 109.5 . .
H1BE C1B H1BF 109.5 . .
S1B C2B H2BA 109.5 . .
S1B C2B H2BB 109.5 . .
S1B C2B H2BC 109.5 . .
S2B C2B H2BD 109.5 . .
S2B C2B H2BE 109.5 . .
S2B C2B H2BF 109.5 . .
H2BA C2B H2BB 109.5 . .
H2BA C2B H2BC 109.5 . .
H2BB C2B H2BC 109.5 . .
H2BD C2B H2BE 109.5 . .
H2BD C2B H2BF 109.5 . .
H2BE C2B H2BF 109.5 . .
O1C S1C C1C 105.4(2) . .
O1C S1C C2C 105.2(3) . .
C1C S1C C2C 98.5(3) . .
S1C C1C H1CA 109.5 . .
S1C C1C H1CB 109.5 . .
S1C C1C H1CC 109.5 . .
H1CA C1C H1CB 109.5 . .
H1CA C1C H1CC 109.5 . .
H1CB C1C H1CC 109.5 . .
S1C C2C H2CA 109.5 . .
S1C C2C H2CB 109.5 . .
S1C C2C H2CC 109.5 . .
H2CA C2C H2CB 109.5 . .
H2CA C2C H2CC 109.5 . .
H2CB C2C H2CC 109.5 . .
O1D S1D C2D 105.6(4) . .
C1D S1D O1D 107.6(4) . .
C1D S1D C2D 99.4(5) . .
S1D C1D H1DA 109.5 . .
S1D C1D H1DB 109.5 . .
S1D C1D H1DC 109.5 . .
H1DA C1D H1DB 109.5 . .
H1DA C1D H1DC 109.5 . .
H1DB C1D H1DC 109.5 . .
S1D C2D H2DA 109.5 . .
S1D C2D H2DB 109.5 . .
S1D C2D H2DC 109.5 . .
H2DA C2D H2DB 109.5 . .
H2DA C2D H2DC 109.5 . .
H2DB C2D H2DC 109.5 . .
C1E S1E O1E 103.4(11) . .
C2E S1E O1E 89.9(12) . .
C2E S1E C1E 115.6(14) . .
S1E C1E H1EA 109.5 . .
S1E C1E H1EB 109.5 . .
S1E C1E H1EC 109.5 . .
H1EA C1E H1EB 109.5 . .
H1EA C1E H1EC 109.5 . .
H1EB C1E H1EC 109.5 . .
S1E C2E H2EA 109.5 . .
S1E C2E H2EB 109.5 . .
S1E C2E H2EC 109.5 . .
H2EA C2E H2EB 109.5 . .
H2EA C2E H2EC 109.5 . .
H2EB C2E H2EC 109.5 . .

loop_
_geom_bond_atom_site_label_1
_geom_bond_atom_site_label_2
_geom_bond_distance
_geom_bond_site_symmetry_2
N1 C2 1.431(3) .
N1 C7 1.392(3) .
N1 C10 1.421(3) .
N2 C7 1.335(3) .
N2 C8 1.352(3) .
N3 C8 1.346(3) .
N3 C9 1.347(3) .
N4 C7 1.328(3) .
N4 C9 1.351(3) .
N5 H5A 0.8800 .
N5 H5B 0.8800 .
N5 C8 1.334(3) .
N6 H6A 0.8800 .
N6 H6B 0.8800 .
N6 C9 1.337(3) .
N7 C10 1.322(3) .
N7 C12 1.363(3) .
N8 C11 1.344(3) .
N8 C12 1.341(3) .
N9 C10 1.323(3) .
N9 C11 1.365(3) .
N10 H10A 0.8800 .
N10 H10B 0.8800 .
N10 C12 1.338(3) .
N11 H11A 0.8800 .
N11 H11B 0.8800 .
N11 C11 1.333(3) .
N12 C6 1.421(3) .
N12 C13 1.399(3) .
N12 C16 1.413(3) .
N13 C13 1.330(3) .
N13 C15 1.358(3) .
N14 C14 1.342(3) .
N14 C15 1.323(3) .
N15 C13 1.322(3) .
N15 C14 1.357(3) .
N16 H16A 0.8800 .
N16 H16B 0.8800 .
N16 C15 1.344(3) .
N17 H17A 0.8800 .
N17 H17B 0.8800 .
N17 C14 1.325(3) .
N18 C16 1.329(3) .
N18 C18 1.350(3) .
N19 C17 1.350(3) .
N19 C18 1.342(3) .
N20 C16 1.320(3) .
N20 C17 1.356(3) .
N21 H21A 0.8800 .
N21 H21B 0.8800 .
N21 C18 1.339(3) .
N22 H22A 0.8800 .
N22 H22B 0.8800 .
N22 C17 1.331(3) .
C1 H1 0.9500 .
C1 C2 1.389(3) .
C1 C6 1.389(3) .
C2 C3 1.389(3) .
C3 H3 0.9500 .
C3 C4 1.391(3) .
C4 H4 0.9500 .
C4 C5 1.383(4) .
C5 H5 0.9500 .
C5 C6 1.386(3) .
S1A O1A 1.443(3) .
S1A C1A 1.814(5) .
S1A C2A 1.805(4) .
S2A O1A 1.688(4) .
S2A C1A 1.594(5) .
S2A C2A 1.671(5) .
C1A H1AA 0.9800 .
C1A H1AB 0.9800 .
C1A H1AC 0.9800 .
C1A H1AD 0.9800 .
C1A H1AE 0.9800 .
C1A H1AF 0.9800 .
C2A H2AA 0.9800 .
C2A H2AB 0.9800 .
C2A H2AC 0.9800 .
C2A H2AD 0.9800 .
C2A H2AE 0.9800 .
C2A H2AF 0.9800 .
S1B O1B 1.465(3) .
S1B C1B 1.774(5) .
S1B C2B 1.781(8) .
S2B O1B 1.417(4) .
S2B C1B 1.709(6) .
S2B C2B 1.866(8) .
C1B H1BA 0.9800 .
C1B H1BB 0.9800 .
C1B H1BC 0.9800 .
C1B H1BD 0.9800 .
C1B H1BE 0.9800 .
C1B H1BF 0.9800 .
C2B H2BA 0.9800 .
C2B H2BB 0.9800 .
C2B H2BC 0.9800 .
C2B H2BD 0.9800 .
C2B H2BE 0.9800 .
C2B H2BF 0.9800 .
S1C O1C 1.487(3) .
S1C C1C 1.793(6) .
S1C C2C 1.828(7) .
C1C H1CA 0.9800 .
C1C H1CB 0.9800 .
C1C H1CC 0.9800 .
C2C H2CA 0.9800 .
C2C H2CB 0.9800 .
C2C H2CC 0.9800 .
S1D O1D 1.671(4) .
S1D C1D 1.597(5) .
S1D C2D 1.677(5) .
C1D H1DA 0.9800 .
C1D H1DB 0.9800 .
C1D H1DC 0.9800 .
C2D H2DA 0.9800 .
C2D H2DB 0.9800 .
C2D H2DC 0.9800 .
S1E O1E 1.839(16) .
S1E C1E 1.547(17) .
S1E C2E 1.530(17) .
C1E H1EA 0.9800 .
C1E H1EB 0.9800 .
C1E H1EC 0.9800 .
C2E H2EA 0.9800 .
C2E H2EB 0.9800 .
C2E H2EC 0.9800 .

loop_
_geom_hbond_atom_site_label_D
_geom_hbond_atom_site_label_H
_geom_hbond_atom_site_label_A
_geom_hbond_distance_DH
_geom_hbond_distance_HA
_geom_hbond_distance_DA
_geom_hbond_angle_DHA
_geom_hbond_site_symmetry_A
_geom_hbond_publ_flag
N5 H5A N3 0.88 2.15 3.025(3) 173.4 5_666 yes
N5 H5B O1A 0.88 2.18 2.858(3) 133.8 . yes
N6 H6A O1A 0.88 2.08 2.950(3) 168.0 5_666 yes
N6 H6B N14 0.88 2.56 3.197(3) 130.4 8_765 yes
N10 H10A N18 0.88 2.34 3.094(3) 143.7 8_765 yes
N10 H10B N13 0.88 2.55 3.112(3) 122.0 8_765 yes
N11 H11A N2 0.88 2.36 3.183(3) 156.8 6_657 yes
N11 H11B N20 0.88 2.27 3.152(3) 178.3 6_657 yes
N16 H16A N6 0.88 2.64 3.356(3) 139.0 8_755 yes
N16 H16B N19 0.88 2.26 3.001(3) 142.4 6_657 yes
N17 H17A O1C 0.88 1.98 2.859(4) 173.3 . yes
N17 H17B O1B 0.88 2.03 2.898(4) 167.8 . yes
N21 H21A N7 0.88 2.26 3.076(3) 154.5 3_646 yes
N22 H22A N13 0.88 2.26 3.076(3) 154.4 6_557 yes
N22 H22B N9 0.88 2.29 3.152(3) 167.5 6_557 yes
